data_8100070
loop_
_publ_author_name
'Dupont, L\'eon'
'Li\'egeois, Jean-Fran\,cois'

_publ_section_title
;
Crystal structure of bis(8-chloro-5-(4-methylpiperazinium-1-yl)pyrido-
[2,3-b][1,5]benzoxazepine) fumarate - fumaric acid solvate (1:1), 
(C~17~H~18~ClN~4~O)~2~(C~4~H~2~O~4~) &#x00B7; C~4~H~4~O~4~
;
_journal_issue 2
_journal_name_full 'Zeitschrift f\"ur Kristallographie - New Crystal Structures'
_journal_page_first 147
_journal_page_last 149
_journal_volume 219
_journal_year 2004
_chemical_formula_moiety 'C17 H18 Cl N4 O 1+, O.5(C4 H4 O4), 0.5(C4 H2 O4 2-)'
_chemical_formula_structural 'C17 H17 Cl N4 O, C4 H4 O4'
_chemical_formula_sum 'C21 H21 Cl N4 O5'
_chemical_formula_weight 444.87
_space_group_IT_number 2
_symmetry_cell_setting triclinic
_symmetry_space_group_name_Hall '-P 1'
_symmetry_space_group_name_H-M 'P -1'
_cell_angle_alpha 108.117(15)
_cell_angle_beta 73.237(10)
_cell_angle_gamma 87.380(10)
_cell_formula_units_Z 2
_cell_length_a 9.6247(11)
_cell_length_b 9.929(3)
_cell_length_c 11.860(2)
_cell_measurement_temperature 293(2)
_cell_volume 1019.9(3)
_diffrn_ambient_temperature 293(2)
_exptl_crystal_density_diffrn 1.449
_cod_original_sg_symbol_H-M P-1
_cod_database_code 8100070

loop_
_symmetry_equiv_pos_as_xyz
'x, y, z'
'-x, -y, -z'

loop_
_atom_site_label
_atom_site_type_symbol
_atom_site_fract_x
_atom_site_fract_y
_atom_site_fract_z
_atom_site_U_iso_or_equiv
_atom_site_adp_type
_atom_site_occupancy
_atom_site_symmetry_multiplicity
_atom_site_Wyckoff_symbol
_atom_site_calc_flag
_atom_site_refinement_flags
_atom_site_disorder_assembly
_atom_site_disorder_group
C1 C 0.1220(4) 0.4276(3) 0.2794(3) 0.0664(8) Uani 1 2 i d . . .
H1 H 0.1500 0.4929 0.2384 0.080 Uiso 1 2 i calc R . .
C2 C -0.0202(4) 0.3935(3) 0.3047(3) 0.0732(9) Uani 1 2 i d . . .
H2 H -0.0847 0.4387 0.2779 0.088 Uiso 1 2 i calc R . .
N3 N -0.0746(3) 0.3005(2) 0.3648(2) 0.0664(7) Uani 1 2 i d . . .
C4 C 0.0177(3) 0.2389(3) 0.3991(3) 0.0531(7) Uani 1 2 i d . . .
O5 O -0.04099(19) 0.13968(18) 0.45765(19) 0.0606(5) Uani 1 2 i d . . .
C6 C -0.0434(3) 0.1842(3) 0.5825(3) 0.0543(7) Uani 1 2 i d . . .
C7 C -0.1765(3) 0.2000(3) 0.6711(3) 0.0679(8) Uani 1 2 i d . . .
H7 H -0.2605 0.1843 0.6480 0.081 Uiso 1 2 i calc R . .
C8 C -0.1838(3) 0.2394(3) 0.7943(3) 0.0744(10) Uani 1 2 i d . . .
H8 H -0.2730 0.2488 0.8557 0.089 Uiso 1 2 i calc R . .
C9 C -0.0572(3) 0.2654(3) 0.8277(3) 0.0650(8) Uani 1 2 i d . . .
C10 C 0.0765(3) 0.2479(3) 0.7398(2) 0.0572(7) Uani 1 2 i d . . .
H10 H 0.1598 0.2646 0.7637 0.069 Uiso 1 2 i calc R . .
C11 C 0.0863(3) 0.2045(2) 0.6136(2) 0.0497(6) Uani 1 2 i d . . .
N12 N 0.2243(2) 0.1684(2) 0.52767(19) 0.0488(5) Uani 1 2 i d . . .
C13 C 0.2582(3) 0.1882(2) 0.4213(2) 0.0449(6) Uani 1 2 i d . . .
C14 C 0.1643(3) 0.2635(2) 0.3778(2) 0.0473(6) Uani 1 2 i d . . .
C15 C 0.2166(3) 0.3625(3) 0.3167(3) 0.0564(7) Uani 1 2 i d . . .
H15 H 0.3127 0.3813 0.3031 0.068 Uiso 1 2 i calc R . .
N16 N 0.3981(2) 0.1478(2) 0.34403(17) 0.0456(5) Uani 1 2 i d . . .
C17 C 0.4234(3) 0.0868(3) 0.2097(2) 0.0489(6) Uani 1 2 i d . . .
H171 H 0.3573 0.1406 0.1855 0.059 Uiso 1 2 i calc R . .
H172 H 0.4054 -0.0119 0.1878 0.059 Uiso 1 2 i calc R . .
C18 C 0.5802(3) 0.0937(3) 0.1425(2) 0.0503(6) Uani 1 2 i d . . .
H181 H 0.6009 0.0516 0.0527 0.060 Uiso 1 2 i calc R . .
H182 H 0.5973 0.1927 0.1617 0.060 Uiso 1 2 i calc R . .
N19 N 0.6743(2) 0.0152(2) 0.18368(18) 0.0465(5) Uani 1 2 i d . . .
H19 H 0.6550 -0.0766 0.1661 0.056 Uiso 1 2 i calc R . .
C20 C 0.6490(3) 0.0777(3) 0.3203(2) 0.0500(6) Uani 1 2 i d . . .
H201 H 0.6709 0.1752 0.3411 0.060 Uiso 1 2 i calc R . .
H202 H 0.7128 0.0220 0.3448 0.060 Uiso 1 2 i calc R . .
C21 C 0.4913(3) 0.0770(3) 0.3887(2) 0.0484(6) Uani 1 2 i d . . .
H211 H 0.4727 -0.0210 0.3757 0.058 Uiso 1 2 i calc R . .
H212 H 0.4708 0.1253 0.4778 0.058 Uiso 1 2 i calc R . .
C22 C 0.8296(3) 0.0126(3) 0.1142(3) 0.0691(8) Uani 1 2 i d . . .
H221 H 0.8919 -0.0370 0.1434 0.104 Uiso 1 2 i calc R . .
H222 H 0.8501 0.1090 0.1276 0.104 Uiso 1 2 i calc R . .
H223 H 0.8475 -0.0359 0.0265 0.104 Uiso 1 2 i calc R . .
Cl1 Cl -0.06603(11) 0.32060(9) 0.98425(7) 0.0937(4) Uani 1 2 i d . . .
C1A C 0.4334(5) 0.4513(4) 0.6491(3) 0.0745(10) Uani 1 2 i d . . .
C2A1 C 0.5276(6) 0.4580(6) 0.5231(5) 0.0518(10) Uani 0.557(5) 2 i d P . 1
H2A1 H 0.6205 0.4043 0.4814 0.062 Uiso 0.557(5) 2 i calc PR . 1
C2A2 C 0.4408(9) 0.5177(7) 0.5452(7) 0.0518(10) Uani 0.443(5) 2 i d P . 2
H2A2 H 0.3627 0.5798 0.5494 0.062 Uiso 0.443(5) 2 i calc PR . 2
O1A O 0.3350(3) 0.5238(3) 0.7329(2) 0.0895(7) Uani 1 2 i d . . .
O2A O 0.4979(2) 0.3437(3) 0.6555(2) 0.0783(6) Uani 1 2 i d . . .
H02A H 0.446(4) 0.318(4) 0.740(4) 0.094 Uiso 1 2 i d . . .
C1B C 0.5731(3) 0.6854(3) 0.0589(2) 0.0495(6) Uani 1 2 i d . . .
C2B C 0.5380(3) 0.5326(3) 0.0372(2) 0.0534(6) Uani 1 2 i d . . .
H2B H 0.5724 0.4805 0.0792 0.064 Uiso 1 2 i calc R . .
O1B O 0.5707(3) 0.7481(2) -0.01448(18) 0.0743(6) Uani 1 2 i d . . .
O2B O 0.6028(2) 0.74527(18) 0.16078(17) 0.0628(5) Uani 1 2 i d . . .

loop_
_atom_site_aniso_label
_atom_site_aniso_U_11
_atom_site_aniso_U_22
_atom_site_aniso_U_33
_atom_site_aniso_U_23
_atom_site_aniso_U_13
_atom_site_aniso_U_12
C1 0.083(2) 0.0477(15) 0.082(2) 0.0324(14) -0.0361(17) -0.0029(14)
C2 0.080(2) 0.0606(18) 0.092(2) 0.0319(16) -0.0437(18) 0.0030(15)
N3 0.0625(14) 0.0549(13) 0.0912(18) 0.0250(12) -0.0394(13) -0.0005(11)
C4 0.0552(16) 0.0389(13) 0.0681(17) 0.0164(12) -0.0263(13) -0.0030(11)
O5 0.0567(11) 0.0470(10) 0.0834(14) 0.0256(9) -0.0262(10) -0.0090(8)
C6 0.0515(16) 0.0394(13) 0.0703(18) 0.0229(12) -0.0129(13) -0.0020(11)
C7 0.0469(16) 0.0486(15) 0.100(3) 0.0276(16) -0.0088(15) -0.0032(12)
C8 0.0574(19) 0.0490(16) 0.094(3) 0.0286(16) 0.0126(17) 0.0032(13)
C9 0.073(2) 0.0444(14) 0.0615(17) 0.0252(12) 0.0076(15) 0.0056(13)
C10 0.0576(16) 0.0538(15) 0.0570(17) 0.0270(13) -0.0059(13) 0.0007(12)
C11 0.0481(15) 0.0398(13) 0.0582(16) 0.0220(11) -0.0077(12) 0.0018(10)
N12 0.0453(11) 0.0504(12) 0.0474(12) 0.0205(9) -0.0071(9) 0.0022(9)
C13 0.0453(13) 0.0403(12) 0.0488(14) 0.0153(10) -0.0152(11) -0.0009(10)
C14 0.0524(15) 0.0377(12) 0.0542(14) 0.0158(11) -0.0212(11) -0.0012(10)
C15 0.0628(16) 0.0474(14) 0.0656(17) 0.0226(13) -0.0267(14) -0.0068(12)
N16 0.0465(11) 0.0518(12) 0.0380(11) 0.0170(9) -0.0125(9) 0.0047(9)
C17 0.0560(15) 0.0492(14) 0.0420(14) 0.0162(11) -0.0169(11) 0.0001(11)
C18 0.0604(16) 0.0474(14) 0.0427(13) 0.0209(11) -0.0107(11) -0.0005(11)
N19 0.0493(12) 0.0393(10) 0.0456(11) 0.0155(8) -0.0071(9) -0.0004(8)
C20 0.0490(14) 0.0505(14) 0.0472(14) 0.0126(11) -0.0163(11) 0.0013(11)
C21 0.0488(14) 0.0538(14) 0.0420(13) 0.0183(11) -0.0130(11) 0.0051(11)
C22 0.0530(17) 0.0746(19) 0.0679(18) 0.0300(15) 0.0028(14) 0.0017(13)
Cl1 0.1189(8) 0.0742(5) 0.0588(5) 0.0264(4) 0.0158(4) 0.0055(5)
C1A 0.108(3) 0.089(2) 0.0446(18) 0.0342(18) -0.0319(19) -0.049(2)
C2A1 0.064(3) 0.045(2) 0.048(3) 0.018(2) -0.019(3) 0.0010(16)
C2A2 0.064(3) 0.045(2) 0.048(3) 0.018(2) -0.019(3) 0.0010(16)
O1A 0.1094(19) 0.0931(17) 0.0824(17) 0.0474(14) -0.0382(15) 0.0024(15)
O2A 0.0790(15) 0.0872(16) 0.0525(12) 0.0158(11) -0.0070(10) -0.0034(12)
C1B 0.0559(15) 0.0393(13) 0.0497(15) 0.0136(11) -0.0143(12) 0.0006(10)
C2B 0.0694(17) 0.0432(14) 0.0463(14) 0.0146(11) -0.0190(12) 0.0042(11)
O1B 0.1203(18) 0.0506(11) 0.0618(12) 0.0267(10) -0.0357(12) -0.0089(10)
O2B 0.0917(14) 0.0435(10) 0.0603(12) 0.0168(8) -0.0364(10) -0.0061(9)

loop_
_geom_bond_atom_site_label_1
_geom_bond_atom_site_label_2
_geom_bond_distance
_geom_bond_site_symmetry_2
_geom_bond_publ_flag
C1 C15 1.341(4) . ?
C1 C2 1.395(4) . ?
C1 H1 0.9300 . ?
C2 N3 1.370(4) . ?
C2 H2 0.9300 . ?
N3 C4 1.282(3) . ?
C4 C14 1.406(4) . ?
C4 O5 1.422(3) . ?
O5 C6 1.401(3) . ?
C6 C7 1.369(4) . ?
C6 C11 1.406(4) . ?
C7 C8 1.370(4) . ?
C7 H7 0.9300 . ?
C8 C9 1.397(5) . ?
C8 H8 0.9300 . ?
C9 C10 1.366(4) . ?
C9 Cl1 1.740(3) . ?
C10 C11 1.396(4) . ?
C10 H10 0.9300 . ?
C11 N12 1.371(3) . ?
N12 C13 1.288(3) . ?
C13 N16 1.351(3) . ?
C13 C14 1.446(3) . ?
C14 C15 1.422(4) . ?
C15 H15 0.9300 . ?
N16 C21 1.424(3) . ?
N16 C17 1.459(3) . ?
C17 C18 1.506(3) . ?
C17 H171 0.9700 . ?
C17 H172 0.9700 . ?
C18 N19 1.447(3) . ?
C18 H181 0.9700 . ?
C18 H182 0.9700 . ?
N19 C22 1.479(3) . ?
N19 C20 1.484(3) . ?
N19 H19 0.9100 . ?
C20 C21 1.502(3) . ?
C20 H201 0.9700 . ?
C20 H202 0.9700 . ?
C21 H211 0.9700 . ?
C21 H212 0.9700 . ?
C22 H221 0.9600 . ?
C22 H222 0.9600 . ?
C22 H223 0.9600 . ?
C1A O1A 1.164(4) . ?
C1A O2A 1.244(4) . ?
C1A C2A1 1.532(6) . ?
C1A C2A2 1.555(8) . ?
C2A1 C2A1 1.300(12) 2_666 ?
C2A1 H2A1 0.9300 . ?
C2A2 C2A2 1.264(17) 2_666 ?
C2A2 H2A2 0.9300 . ?
O2A H02A 1.09(4) . ?
C1B O1B 1.222(3) . ?
C1B O2B 1.289(3) . ?
C1B C2B 1.528(4) . ?
C2B C2B 1.340(5) 2_665 ?
C2B H2B 0.9300 . ?
